data_7011861
loop_
_publ_author_name
'Udai P. Singh'
'Shalu Tyagi'
'Chokhe Lal Sharma'
'Helmut G\"orner'
'Thomas Weyherm\"uller'

_publ_section_title
;
 Synthesis, molecular structure and emission properties of
 benzoato-bridged lanthanide complexes with hydrotris(pyrazolyl)borate
;
_journal_issue 23
_journal_name_full 'J. Chem. Soc., Dalton Trans.'
_journal_page_first 4464
_journal_page_last 4470
_journal_paper_doi 10.1039/b205053f
_journal_year 2002
_chemical_formula_structural '[C46 H36 B2 Cl4 N12 O8 Tb2], 4 CH2Cl2'
_chemical_formula_sum 'C50 H44 B2 Cl12 N12 O8 Tb2'
_chemical_formula_weight 1705.83
_chemical_name_systematic
; 
? 
;
_space_group_IT_number 2
_symmetry_cell_setting triclinic
_symmetry_space_group_name_Hall '-P 1'
_symmetry_space_group_name_H-M 'P -1'
_atom_sites_solution_hydrogens geom
_atom_sites_solution_primary direct
_atom_sites_solution_secondary difmap
_audit_creation_method SHELXL
_cell_angle_alpha 74.74(1)
_cell_angle_beta 76.25(1)
_cell_angle_gamma 83.30(1)
_cell_formula_units_Z 1
_cell_length_a 9.4247(7)
_cell_length_b 12.7294(11)
_cell_length_c 14.274(2)
_cell_measurement_reflns_used 5594
_cell_measurement_temperature 100(2)
_cell_volume 1602.1(3)
_computing_cell_refinement 'Siemens SAINT'
_computing_data_collection 'Siemens SAINT'
_computing_data_reduction 'Siemens SAINT'
_computing_structure_refinement 'SHELXL-93 (Sheldrick, 1993)'
_computing_structure_solution 'SHELXS-86 (Sheldrick, 1990)'
_diffrn_ambient_temperature 100(2)
_diffrn_measurement_device 'Siemens SAMRT CCD-Detector'
_diffrn_measurement_method '\w, 0.3 deg./frame'
_diffrn_radiation_monochromator graphite
_diffrn_radiation_source 'fine-focus sealed tube'
_diffrn_radiation_type MoK\a
_diffrn_radiation_wavelength 0.71073
_diffrn_reflns_av_R_equivalents 0.0376
_diffrn_reflns_av_sigmaI/netI 0.1060
_diffrn_reflns_limit_h_max 14
_diffrn_reflns_limit_h_min -6
_diffrn_reflns_limit_k_max 19
_diffrn_reflns_limit_k_min -19
_diffrn_reflns_limit_l_max 22
_diffrn_reflns_limit_l_min -13
_diffrn_reflns_number 17660
_diffrn_reflns_theta_max 33.81
_diffrn_reflns_theta_min 1.66
_exptl_absorpt_coefficient_mu 2.749
_exptl_absorpt_correction_T_max 0.7779
_exptl_absorpt_correction_T_min 0.5738
_exptl_absorpt_correction_type 'Gausssian, Face Indexed'
_exptl_crystal_colour colorless
_exptl_crystal_density_diffrn 1.768
_exptl_crystal_description 'transparent block'
_exptl_crystal_F_000 836
_exptl_crystal_size_max 0.25
_exptl_crystal_size_mid 0.15
_exptl_crystal_size_min 0.10
_refine_diff_density_max 1.510
_refine_diff_density_min -1.834
_refine_diff_density_rms 0.204
_refine_ls_extinction_method none
_refine_ls_goodness_of_fit_all 0.992
_refine_ls_goodness_of_fit_obs 1.071
_refine_ls_matrix_type full
_refine_ls_number_parameters 388
_refine_ls_number_reflns 10605
_refine_ls_number_restraints 0
_refine_ls_restrained_S_all 0.996
_refine_ls_restrained_S_obs 1.071
_refine_ls_R_factor_all 0.0910
_refine_ls_R_factor_obs 0.0564
_refine_ls_shift/esd_max -0.003
_refine_ls_shift/esd_mean 0.000
_refine_ls_structure_factor_coef Fsqd
_refine_ls_weighting_details 'w=1/[\s^2^(Fo^2^)+(0.0615P)^2^+0.0000P] where P=(Fo^2^+2Fc^2^)/3'
_refine_ls_weighting_scheme calc
_refine_ls_wR_factor_all 0.1264
_refine_ls_wR_factor_obs 0.1150
_reflns_number_observed 7675
_reflns_number_total 10626
_reflns_observed_criterion >2sigma(I)
_cod_data_source_file b205053f.txt
_cod_data_source_block 4
_cod_depositor_comments
;
The following automatic conversions were performed:
'_symmetry_cell_setting' value 'Triclinic' changed to 'triclinic'
according to '/home/saulius/struct/CIF-dictionaries/cif_core.dic'
dictionary named 'cif_core.dic' version 2.4.1 from 2010-06-29.

Automatic conversion script
Id: cif_fix_enum 1527 2010-12-29 10:47:43Z saulius 

The following automatic conversions were performed:

'_refine_ls_weighting_scheme' value 'calc
w=1/[\s^2^(Fo^2^)+(0.0615P)^2^+0.0000P] where P=(Fo^2^+2Fc^2^)/3' was
changed to 'calc'. New tag '_refine_ls_weighting_details' was
created. The value of the new tag was set to
'w=1/[\s^2^(Fo^2^)+(0.0615P)^2^+0.0000P] where P=(Fo^2^+2Fc^2^)/3'.

Automatic conversion script
Id: cif_fix_values 3143 2015-03-26 13:38:13Z robertas 
;
_cod_original_sg_symbol_H-M P-1
_cod_database_code 7011861

loop_
_symmetry_equiv_pos_as_xyz
'x, y, z'
'-x, -y, -z'

loop_
_atom_site_aniso_label
_atom_site_aniso_U_11
_atom_site_aniso_U_22
_atom_site_aniso_U_33
_atom_site_aniso_U_23
_atom_site_aniso_U_13
_atom_site_aniso_U_12
Tb1 0.01491(11) 0.01375(10) 0.01387(11) -0.00508(7) -0.00285(8) -0.00143(7)
Cl1 0.0292(7) 0.0388(7) 0.0222(6) -0.0153(6) 0.0018(5) -0.0001(6)
Cl2 0.0540(11) 0.0213(7) 0.0891(14) -0.0147(8) -0.0036(10) -0.0159(7)
B1 0.021(3) 0.014(2) 0.016(2) -0.003(2) -0.006(2) -0.001(2)
N1 0.026(2) 0.019(2) 0.016(2) -0.008(2) -0.002(2) -0.007(2)
N2 0.022(2) 0.020(2) 0.016(2) -0.008(2) -0.002(2) -0.003(2)
N6 0.022(2) 0.020(2) 0.017(2) -0.003(2) -0.007(2) -0.003(2)
N7 0.020(2) 0.021(2) 0.016(2) -0.006(2) -0.004(2) -0.001(2)
N11 0.024(2) 0.021(2) 0.012(2) -0.005(2) 0.000(2) -0.005(2)
N12 0.018(2) 0.024(2) 0.016(2) -0.007(2) -0.004(2) -0.004(2)
C3 0.023(2) 0.017(2) 0.021(2) -0.006(2) -0.003(2) 0.000(2)
C4 0.026(3) 0.024(2) 0.026(3) -0.012(2) -0.002(2) -0.001(2)
C5 0.025(3) 0.025(2) 0.018(2) -0.012(2) 0.000(2) -0.007(2)
C8 0.018(2) 0.022(2) 0.022(2) -0.008(2) -0.004(2) -0.001(2)
C9 0.017(2) 0.025(2) 0.027(3) -0.007(2) -0.005(2) -0.002(2)
C10 0.023(3) 0.022(2) 0.025(3) -0.003(2) -0.011(2) -0.001(2)
C13 0.023(3) 0.028(3) 0.018(2) -0.009(2) -0.002(2) -0.005(2)
C14 0.026(3) 0.023(2) 0.024(3) -0.005(2) 0.002(2) -0.007(2)
C15 0.032(3) 0.027(3) 0.014(2) -0.005(2) -0.001(2) -0.004(2)
O17 0.019(2) 0.017(2) 0.019(2) -0.0049(13) -0.0017(13) -0.0003(13)
O16 0.018(2) 0.024(2) 0.020(2) -0.0048(14) -0.0040(14) 0.0024(14)
C16 0.016(2) 0.014(2) 0.018(2) -0.004(2) -0.004(2) -0.003(2)
C17 0.019(2) 0.015(2) 0.016(2) -0.006(2) 0.000(2) -0.006(2)
C18 0.017(2) 0.020(2) 0.018(2) -0.005(2) -0.004(2) 0.000(2)
C19 0.015(2) 0.024(2) 0.022(2) -0.007(2) 0.000(2) -0.001(2)
C20 0.024(3) 0.022(2) 0.020(2) -0.011(2) 0.002(2) -0.003(2)
C21 0.023(3) 0.024(2) 0.018(2) -0.006(2) -0.003(2) -0.001(2)
C22 0.019(2) 0.021(2) 0.023(2) -0.008(2) -0.003(2) -0.002(2)
O23 0.028(2) 0.018(2) 0.018(2) -0.0046(13) -0.0049(14) -0.0046(14)
O24 0.025(2) 0.020(2) 0.015(2) -0.0041(13) -0.0028(14) -0.0044(14)
C23 0.020(2) 0.021(2) 0.014(2) -0.008(2) 0.000(2) -0.006(2)
C24 0.024(3) 0.016(2) 0.022(2) -0.005(2) -0.001(2) -0.007(2)
C25 0.030(3) 0.021(2) 0.034(3) -0.010(2) -0.004(2) -0.004(2)
C26 0.045(4) 0.016(2) 0.035(3) -0.003(2) -0.004(3) -0.002(2)
C27 0.036(3) 0.017(2) 0.054(4) -0.014(3) 0.005(3) -0.011(2)
C28 0.031(3) 0.027(3) 0.062(4) -0.017(3) -0.009(3) -0.012(2)
C29 0.031(3) 0.019(2) 0.039(3) -0.008(2) -0.006(2) -0.007(2)
C30 0.100(8) 0.058(6) 0.102(8) 0.004(6) -0.028(7) -0.012(5)
Cl31 0.095(2) 0.140(3) 0.089(2) 0.010(2) -0.014(2) 0.050(2)
Cl32 0.0668(15) 0.0562(13) 0.121(2) -0.0036(13) -0.0305(14) -0.0082(11)
C40 0.070(6) 0.065(6) 0.077(6) -0.021(5) -0.032(5) 0.014(4)
Cl41 0.161(3) 0.067(2) 0.129(3) 0.001(2) -0.050(2) -0.010(2)
Cl42 0.089(2) 0.111(2) 0.105(2) -0.053(2) 0.008(2) -0.041(2)

loop_
_atom_site_label
_atom_site_type_symbol
_atom_site_fract_x
_atom_site_fract_y
_atom_site_fract_z
_atom_site_U_iso_or_equiv
_atom_site_thermal_displace_type
_atom_site_occupancy
_atom_site_calc_flag
_atom_site_refinement_flags
_atom_site_disorder_group
Tb1 Tb 0.61042(2) 1.95121(2) 0.60576(2) 0.01384(7) Uani 1 d . .
Cl1 Cl 1.12961(15) 1.81895(12) 0.03705(10) 0.0300(3) Uani 1 d . .
Cl2 Cl 0.2258(2) 1.34110(12) 0.6127(2) 0.0555(5) Uani 1 d . .
B1 B 0.6777(6) 1.9003(4) 0.8564(4) 0.0171(10) Uani 1 d . .
H1 H 0.6976(6) 1.8860(4) 0.9245(4) 0.021 Uiso 1 calc R .
N1 N 0.6146(5) 2.0191(3) 0.8248(3) 0.0194(8) Uani 1 d . .
N2 N 0.5882(4) 2.0605(3) 0.7316(3) 0.0187(8) Uani 1 d . .
N6 N 0.8190(5) 1.8816(3) 0.7820(3) 0.0193(8) Uani 1 d . .
N7 N 0.8239(4) 1.8936(3) 0.6837(3) 0.0187(8) Uani 1 d . .
N11 N 0.5616(5) 1.8218(3) 0.8562(3) 0.0193(8) Uani 1 d . .
N12 N 0.5132(4) 1.8259(3) 0.7731(3) 0.0186(8) Uani 1 d . .
C3 C 0.5339(5) 2.1625(4) 0.7292(4) 0.0207(10) Uani 1 d . .
H3 H 0.5062(5) 2.2117(4) 0.6729(4) 0.025 Uiso 1 calc R .
C4 C 0.5231(6) 2.1876(4) 0.8203(4) 0.0243(11) Uani 1 d . .
H4 H 0.4875(6) 2.2542(4) 0.8381(4) 0.029 Uiso 1 calc R .
C5 C 0.5753(6) 2.0947(4) 0.8781(4) 0.0217(10) Uani 1 d . .
H5 H 0.5827(6) 2.0850(4) 0.9451(4) 0.026 Uiso 1 calc R .
C8 C 0.9633(5) 1.8687(4) 0.6425(4) 0.0204(10) Uani 1 d . .
H8 H 0.9997(5) 1.8717(4) 0.5739(4) 0.024 Uiso 1 calc R .
C9 C 1.0467(6) 1.8381(4) 0.7148(4) 0.0227(10) Uani 1 d . .
H9 H 1.1476(6) 1.8153(4) 0.7062(4) 0.027 Uiso 1 calc R .
C10 C 0.9500(6) 1.8482(4) 0.8018(4) 0.0230(10) Uani 1 d . .
H10 H 0.9733(6) 1.8337(4) 0.8654(4) 0.028 Uiso 1 calc R .
C13 C 0.4191(6) 1.7472(4) 0.7985(4) 0.0230(10) Uani 1 d . .
H13 H 0.3688(6) 1.7307(4) 0.7542(4) 0.028 Uiso 1 calc R .
C14 C 0.4043(6) 1.6922(4) 0.8988(4) 0.0251(11) Uani 1 d . .
H14 H 0.3443(6) 1.6336(4) 0.9353(4) 0.030 Uiso 1 calc R .
C15 C 0.4960(6) 1.7423(4) 0.9321(4) 0.0246(11) Uani 1 d . .
H15 H 0.5114(6) 1.7243(4) 0.9980(4) 0.030 Uiso 1 calc R .
O17 O 0.6246(4) 1.9812(3) 0.3988(2) 0.0184(7) Uani 1 d . .
O16 O 0.8017(4) 1.9147(3) 0.4777(2) 0.0208(7) Uani 1 d . .
C16 C 0.7529(5) 1.9393(4) 0.3990(3) 0.0160(9) Uani 1 d . .
C17 C 0.8484(5) 1.9150(4) 0.3067(3) 0.0166(9) Uani 1 d . .
C18 C 0.9863(5) 1.8642(4) 0.3105(4) 0.0181(9) Uani 1 d . .
H18 H 1.0212(5) 1.8498(4) 0.3701(4) 0.022 Uiso 1 calc R .
C19 C 1.0730(5) 1.8344(4) 0.2273(4) 0.0209(10) Uani 1 d . .
H19 H 1.1666(5) 1.7984(4) 0.2298(4) 0.025 Uiso 1 calc R .
C20 C 1.0211(6) 1.8581(4) 0.1407(4) 0.0220(10) Uani 1 d . .
C21 C 0.8858(5) 1.9112(4) 0.1347(4) 0.0220(10) Uani 1 d . .
H21 H 0.8528(5) 1.9275(4) 0.0743(4) 0.026 Uiso 1 calc R .
C22 C 0.7990(5) 1.9402(4) 0.2184(4) 0.0207(10) Uani 1 d . .
H22 H 0.7061(5) 1.9772(4) 0.2153(4) 0.025 Uiso 1 calc R .
O23 O 0.5131(4) 1.8090(3) 0.5740(2) 0.0209(7) Uani 1 d . .
O24 O 0.3454(4) 1.8717(3) 0.4818(2) 0.0199(7) Uani 1 d . .
C23 C 0.4123(5) 1.7957(4) 0.5348(3) 0.0178(9) Uani 1 d . .
C24 C 0.3671(6) 1.6820(4) 0.5518(4) 0.0207(10) Uani 1 d . .
C25 C 0.4408(6) 1.5947(4) 0.6062(4) 0.0283(12) Uani 1 d . .
H25 H 0.5205(6) 1.6073(4) 0.6312(4) 0.034 Uiso 1 calc R .
C26 C 0.3977(7) 1.4890(4) 0.6241(4) 0.0335(13) Uani 1 d . .
H26 H 0.4470(7) 1.4291(4) 0.6614(4) 0.040 Uiso 1 calc R .
C27 C 0.2828(7) 1.4732(4) 0.5868(5) 0.0362(15) Uani 1 d . .
C28 C 0.2100(7) 1.5578(5) 0.5331(5) 0.0383(15) Uani 1 d . .
H28 H 0.1305(7) 1.5447(5) 0.5082(5) 0.046 Uiso 1 calc R .
C29 C 0.2532(6) 1.6630(4) 0.5153(4) 0.0293(12) Uani 1 d . .
H29 H 0.2035(6) 1.7223(4) 0.4776(4) 0.035 Uiso 1 calc R .
C30 C 0.9026(13) 1.5745(8) 1.1231(9) 0.089(3) Uani 1 d . .
H30A H 1.0044(13) 1.5908(8) 1.0877(9) 0.107 Uiso 1 calc R .
H30B H 0.8788(13) 1.6072(8) 1.1811(9) 0.107 Uiso 1 calc R .
Cl31 Cl 0.7851(4) 1.6339(3) 1.0439(2) 0.1211(13) Uani 1 d . .
Cl32 Cl 0.8912(3) 1.4367(2) 1.1641(2) 0.0826(7) Uani 1 d . .
C40 C 1.2362(10) 1.4035(7) 0.2349(7) 0.069(2) Uani 1 d . .
H40A H 1.3281(10) 1.3590(7) 0.2198(7) 0.083 Uiso 1 calc R .
H40B H 1.1621(10) 1.3793(7) 0.2075(7) 0.083 Uiso 1 calc R .
Cl41 Cl 1.2663(4) 1.5392(2) 0.1770(3) 0.1203(12) Uani 1 d . .
Cl42 Cl 1.1762(3) 1.3809(3) 0.3638(2) 0.0984(10) Uani 1 d . .

loop_
_atom_type_symbol
_atom_type_description
_atom_type_scat_dispersion_real
_atom_type_scat_dispersion_imag
_atom_type_scat_source
C C 0.0033 0.0016 'International Tables Vol C Tables 4.2.6.8 and 6.1.1.4'
H H 0.0000 0.0000 'International Tables Vol C Tables 4.2.6.8 and 6.1.1.4'
B B 0.0013 0.0007 'International Tables Vol C Tables 4.2.6.8 and 6.1.1.4'
N N 0.0061 0.0033 'International Tables Vol C Tables 4.2.6.8 and 6.1.1.4'
O O 0.0106 0.0060 'International Tables Vol C Tables 4.2.6.8 and 6.1.1.4'
Cl Cl 0.1484 0.1585 'International Tables Vol C Tables 4.2.6.8 and 6.1.1.4'
Tb Tb -0.1723 4.1537 'International Tables Vol C Tables 4.2.6.8 and 6.1.1.4'

loop_
_geom_angle_atom_site_label_1
_geom_angle_atom_site_label_2
_geom_angle_atom_site_label_3
_geom_angle
_geom_angle_site_symmetry_1
_geom_angle_site_symmetry_3
_geom_angle_publ_flag
O17 Tb1 O24 80.30(12) 2_696 2_696 ?
O17 Tb1 O23 78.45(12) 2_696 . ?
O24 Tb1 O23 133.62(12) 2_696 . ?
O17 Tb1 O16 129.93(12) 2_696 . ?
O24 Tb1 O16 81.59(12) 2_696 . ?
O23 Tb1 O16 81.34(12) . . ?
O17 Tb1 N7 154.72(13) 2_696 . ?
O24 Tb1 N7 103.18(13) 2_696 . ?
O23 Tb1 N7 113.41(13) . . ?
O16 Tb1 N7 75.10(12) . . ?
O17 Tb1 N2 83.96(13) 2_696 . ?
O24 Tb1 N2 73.23(12) 2_696 . ?
O23 Tb1 N2 143.20(12) . . ?
O16 Tb1 N2 133.38(13) . . ?
N7 Tb1 N2 73.43(13) . . ?
O17 Tb1 N12 88.56(12) 2_696 . ?
O24 Tb1 N12 146.10(12) 2_696 . ?
O23 Tb1 N12 73.67(12) . . ?
O16 Tb1 N12 128.22(12) . . ?
N7 Tb1 N12 74.58(13) . . ?
N2 Tb1 N12 73.82(13) . . ?
O17 Tb1 O17 81.05(11) 2_696 . ?
O24 Tb1 O17 68.09(10) 2_696 . ?
O23 Tb1 O17 68.19(11) . . ?
O16 Tb1 O17 48.89(11) . . ?
N7 Tb1 O17 123.75(11) . . ?
N2 Tb1 O17 140.27(11) . . ?
N12 Tb1 O17 141.73(11) . . ?
O17 Tb1 C16 105.95(12) 2_696 . ?
O24 Tb1 C16 74.25(12) 2_696 . ?
O23 Tb1 C16 72.78(12) . . ?
O16 Tb1 C16 23.98(12) . . ?
N7 Tb1 C16 99.03(13) . . ?
N2 Tb1 C16 143.72(12) . . ?
N12 Tb1 C16 139.62(12) . . ?
O17 Tb1 C16 24.93(11) . . ?
O17 Tb1 Tb1 45.83(8) 2_696 2_696 ?
O24 Tb1 Tb1 68.33(9) 2_696 2_696 ?
O23 Tb1 Tb1 67.25(9) . 2_696 ?
O16 Tb1 Tb1 84.10(8) . 2_696 ?
N7 Tb1 Tb1 158.63(9) . 2_696 ?
N2 Tb1 Tb1 119.80(10) . 2_696 ?
N12 Tb1 Tb1 123.74(9) . 2_696 ?
O17 Tb1 Tb1 35.21(7) . 2_696 ?
C16 Tb1 Tb1 60.12(9) . 2_696 ?
N6 B1 N1 109.9(4) . . ?
N6 B1 N11 109.1(4) . . ?
N1 B1 N11 107.9(4) . . ?
C5 N1 N2 109.8(4) . . ?
C5 N1 B1 129.3(4) . . ?
N2 N1 B1 120.9(4) . . ?
C3 N2 N1 105.7(4) . . ?
C3 N2 Tb1 129.4(3) . . ?
N1 N2 Tb1 124.5(3) . . ?
C10 N6 N7 110.3(4) . . ?
C10 N6 B1 126.9(4) . . ?
N7 N6 B1 122.7(4) . . ?
C8 N7 N6 106.2(4) . . ?
C8 N7 Tb1 129.6(3) . . ?
N6 N7 Tb1 124.2(3) . . ?
C15 N11 N12 109.7(4) . . ?
C15 N11 B1 128.5(4) . . ?
N12 N11 B1 121.8(4) . . ?
C13 N12 N11 106.0(4) . . ?
C13 N12 Tb1 130.3(3) . . ?
N11 N12 Tb1 123.5(3) . . ?
N2 C3 C4 111.1(5) . . ?
C5 C4 C3 104.4(4) . . ?
N1 C5 C4 109.0(4) . . ?
N7 C8 C9 110.2(5) . . ?
C10 C9 C8 104.6(4) . . ?
N6 C10 C9 108.7(4) . . ?
N12 C13 C14 111.1(5) . . ?
C15 C14 C13 104.0(4) . . ?
N11 C15 C14 109.1(4) . . ?
C16 O17 Tb1 176.5(3) . 2_696 ?
C16 O17 Tb1 83.0(3) . . ?
Tb1 O17 Tb1 98.95(11) 2_696 . ?
C16 O16 Tb1 107.1(3) . . ?
O17 C16 O16 120.8(4) . . ?
O17 C16 C17 120.5(4) . . ?
O16 C16 C17 118.6(4) . . ?
O17 C16 Tb1 72.0(3) . . ?
O16 C16 Tb1 48.9(2) . . ?
C17 C16 Tb1 166.8(3) . . ?
C18 C17 C22 120.2(4) . . ?
C18 C17 C16 119.1(4) . . ?
C22 C17 C16 120.6(4) . . ?
C19 C18 C17 120.0(4) . . ?
C20 C19 C18 119.0(5) . . ?
C21 C20 C19 121.8(4) . . ?
C21 C20 Cl1 119.4(4) . . ?
C19 C20 Cl1 118.8(4) . . ?
C20 C21 C22 119.0(5) . . ?
C21 C22 C17 119.9(5) . . ?
C23 O23 Tb1 138.0(3) . . ?
C23 O24 Tb1 135.8(3) . 2_696 ?
O23 C23 O24 124.8(4) . . ?
O23 C23 C24 118.1(4) . . ?
O24 C23 C24 117.2(4) . . ?
C29 C24 C25 119.7(5) . . ?
C29 C24 C23 120.7(5) . . ?
C25 C24 C23 119.7(5) . . ?
C26 C25 C24 120.1(5) . . ?
C27 C26 C25 118.7(6) . . ?
C28 C27 C26 121.9(5) . . ?
C28 C27 Cl2 119.6(5) . . ?
C26 C27 Cl2 118.5(5) . . ?
C27 C28 C29 119.3(6) . . ?
C24 C29 C28 120.4(6) . . ?
Cl32 C30 Cl31 112.6(6) . . ?
Cl41 C40 Cl42 112.7(5) . . ?

loop_
_geom_bond_atom_site_label_1
_geom_bond_atom_site_label_2
_geom_bond_distance
_geom_bond_site_symmetry_2
_geom_bond_publ_flag
Tb1 O17 2.291(3) 2_696 ?
Tb1 O24 2.303(3) 2_696 ?
Tb1 O23 2.311(3) . ?
Tb1 O16 2.344(3) . ?
Tb1 N7 2.473(4) . ?
Tb1 N2 2.505(4) . ?
Tb1 N12 2.527(4) . ?
Tb1 O17 2.850(3) . ?
Tb1 C16 2.974(5) . ?
Tb1 Tb1 3.9242(7) 2_696 ?
Cl1 C20 1.742(5) . ?
Cl2 C27 1.744(5) . ?
B1 N6 1.532(7) . ?
B1 N1 1.550(7) . ?
B1 N11 1.567(7) . ?
N1 C5 1.346(6) . ?
N1 N2 1.366(6) . ?
N2 C3 1.334(6) . ?
N6 C10 1.329(6) . ?
N6 N7 1.360(6) . ?
N7 C8 1.344(6) . ?
N11 C15 1.352(6) . ?
N11 N12 1.355(6) . ?
N12 C13 1.335(6) . ?
C3 C4 1.396(7) . ?
C4 C5 1.365(7) . ?
C8 C9 1.391(7) . ?
C9 C10 1.382(7) . ?
C13 C14 1.401(7) . ?
C14 C15 1.365(8) . ?
O17 C16 1.263(6) . ?
O17 Tb1 2.291(3) 2_696 ?
O16 C16 1.265(6) . ?
C16 C17 1.493(6) . ?
C17 C18 1.389(7) . ?
C17 C22 1.393(7) . ?
C18 C19 1.387(6) . ?
C19 C20 1.384(7) . ?
C20 C21 1.382(7) . ?
C21 C22 1.389(7) . ?
O23 C23 1.259(6) . ?
O24 C23 1.267(6) . ?
O24 Tb1 2.303(3) 2_696 ?
C23 C24 1.498(6) . ?
C24 C29 1.369(8) . ?
C24 C25 1.394(8) . ?
C25 C26 1.392(7) . ?
C26 C27 1.370(9) . ?
C27 C28 1.364(9) . ?
C28 C29 1.387(7) . ?
C30 Cl32 1.704(10) . ?
C30 Cl31 1.740(11) . ?
C40 Cl41 1.731(9) . ?
C40 Cl42 1.748(10) . ?
